data_4122383
loop_
_publ_author_name
'Azuma, Masayuki'
'Yoshikawa, Tetsuya'
'Kogure, Noriyuki'
'Kitajima, Mariko'
'Takayama, Hiromitsu'

_publ_section_title
;
 Biogenetically inspired total syntheses of lycopodium alkaloids,
 (+)-flabellidine and (-)-lycodine.
;
_journal_issue 33
_journal_name_full 'Journal of the American Chemical Society'
_journal_page_first 11618
_journal_page_last 11621
_journal_paper_doi 10.1021/ja507016g
_journal_volume 136
_journal_year 2014
_chemical_absolute_configuration syn
_chemical_formula_moiety 'C25 H32 N2 O2'
_chemical_formula_sum 'C25 H32 N2 O2'
_chemical_formula_weight 392.54
_space_group_IT_number 4
_symmetry_cell_setting monoclinic
_symmetry_Int_Tables_number 4
_symmetry_space_group_name_Hall 'P 2yb'
_symmetry_space_group_name_H-M 'P 1 21 1'
_atom_sites_solution_hydrogens geom
_atom_sites_solution_primary direct
_atom_sites_solution_secondary difmap
_cell_angle_alpha 90.0000
_cell_angle_beta 110.3224(8)
_cell_angle_gamma 90.0000
_cell_formula_units_Z 2
_cell_length_a 9.15750(17)
_cell_length_b 8.68997(16)
_cell_length_c 14.1387(3)
_cell_measurement_reflns_used 10595
_cell_measurement_temperature 93
_cell_measurement_theta_max 68.21
_cell_measurement_theta_min 3.34
_cell_volume 1055.10(4)
_computing_cell_refinement 'RAPID AUTO'
_computing_data_collection 'RAPID AUTO (Rigaku, ????)'
_computing_data_reduction 'RAPID AUTO'
_computing_molecular_graphics 'CrystalStructure 4.0'
_computing_publication_material 'CrystalStructure 4.0 (Rigaku, 2010)'
_computing_structure_refinement 'SHELXL97 (Sheldrick, 2008)'
_computing_structure_solution 'Il Milione (Burla, et al., 2007)'
_diffrn_ambient_temperature 93
_diffrn_detector_area_resol_mean 10.000
_diffrn_measured_fraction_theta_full 0.997
_diffrn_measured_fraction_theta_max 0.997
_diffrn_measurement_device_type 'Rigaku R-AXIS RAPID'
_diffrn_measurement_method \w
_diffrn_radiation_type 'Cu K\a'
_diffrn_radiation_wavelength 1.54187
_diffrn_reflns_av_R_equivalents 0.0501
_diffrn_reflns_limit_h_max 10
_diffrn_reflns_limit_h_min -11
_diffrn_reflns_limit_k_max 10
_diffrn_reflns_limit_k_min -10
_diffrn_reflns_limit_l_max 16
_diffrn_reflns_limit_l_min -17
_diffrn_reflns_number 11343
_diffrn_reflns_theta_full 68.21
_diffrn_reflns_theta_max 68.21
_diffrn_standards_number 0
_exptl_absorpt_coefficient_mu 0.612
_exptl_absorpt_correction_T_max 0.941
_exptl_absorpt_correction_T_min 0.755
_exptl_absorpt_correction_type multi-scan
_exptl_absorpt_process_details 'ABSCOR (Rigaku, 1995)'
_exptl_crystal_colour colorless
_exptl_crystal_density_diffrn 1.235
_exptl_crystal_density_method 'not measured'
_exptl_crystal_description platelet
_exptl_crystal_F_000 424.00
_exptl_crystal_size_max 0.300
_exptl_crystal_size_mid 0.200
_exptl_crystal_size_min 0.100
_refine_diff_density_max 0.180
_refine_diff_density_min -0.210
_refine_ls_abs_structure_details 'Flack, H. D. (1983), Acta Cryst. A39, 876-881.  1660 Friedel Pairs'
_refine_ls_abs_structure_Flack 0.1(3)
_refine_ls_extinction_method none
_refine_ls_goodness_of_fit_ref 1.079
_refine_ls_hydrogen_treatment constr
_refine_ls_number_parameters 262
_refine_ls_number_reflns 3721
_refine_ls_number_restraints 1
_refine_ls_R_factor_gt 0.0437
_refine_ls_shift/su_max 0.000
_refine_ls_structure_factor_coef Fsqd
_refine_ls_weighting_details 'w = 1/[\s^2^(Fo^2^)+(0.0489P)^2^+0.0000P] where P=(Fo^2^+2Fc^2^)/3'
_refine_ls_weighting_scheme calc
_refine_ls_wR_factor_ref 0.1065
_reflns_number_gt 3162
_reflns_number_total 3721
_reflns_threshold_expression F^2^>2.0\s(F^2^)
_cod_data_source_file ja507016g_si_004.cif
_cod_data_source_block 140318ishida4
_cod_depositor_comments 'Adding full bibliography for 4122382--4122384.cif.'
_cod_database_code 4122383

loop_
_symmetry_equiv_pos_site_id
_symmetry_equiv_pos_as_xyz
1 +X,+Y,+Z
2 -X,1/2+Y,-Z

loop_
_atom_site_label
_atom_site_type_symbol
_atom_site_fract_x
_atom_site_fract_y
_atom_site_fract_z
_atom_site_U_iso_or_equiv
_atom_site_adp_type
_atom_site_occupancy
_atom_site_symmetry_multiplicity
_atom_site_calc_flag
_atom_site_refinement_flags
O1 O 0.84630(18) 0.3274(2) 0.96473(11) 0.0349(4) Uani 1.0 2 d .
O2 O 0.3786(2) -0.1811(2) 0.50983(11) 0.0393(5) Uani 1.0 2 d .
N1 N 0.3575(2) 0.0454(2) 0.58892(12) 0.0243(5) Uani 1.0 2 d .
N2 N 0.8485(2) 0.1233(2) 0.86381(12) 0.0276(5) Uani 1.0 2 d .
C1 C 0.6104(3) 0.0528(3) 0.73182(15) 0.0239(5) Uani 1.0 2 d .
C2 C 0.6817(3) 0.1013(3) 0.82637(16) 0.0252(5) Uani 1.0 2 d .
C3 C 0.4387(3) 0.0464(3) 0.87084(15) 0.0271(5) Uani 1.0 2 d .
C4 C 0.3498(3) 0.0788(3) 0.75900(16) 0.0263(5) Uani 1.0 2 d .
C5 C 0.4396(3) 0.0008(3) 0.69690(14) 0.0234(5) Uani 1.0 2 d .
C6 C 0.3455(3) 0.2134(3) 0.57318(16) 0.0288(6) Uani 1.0 2 d .
C7 C 0.4348(3) -0.1760(3) 0.71384(15) 0.0266(5) Uani 1.0 2 d .
C8 C 0.8657(3) 0.0669(3) 0.69965(16) 0.0315(6) Uani 1.0 2 d .
C9 C 0.3266(3) -0.0510(3) 0.50750(16) 0.0280(6) Uani 1.0 2 d .
C10 C 0.4892(3) -0.3917(3) 0.83941(16) 0.0323(6) Uani 1.0 2 d .
C11 C 0.9194(3) 0.2352(3) 0.93193(16) 0.0294(6) Uani 1.0 2 d .
C12 C 0.3220(3) 0.2508(3) 0.73940(16) 0.0312(6) Uani 1.0 2 d .
C13 C 0.9314(3) 0.0312(3) 0.81120(16) 0.0322(6) Uani 1.0 2 d .
C14 C 0.5069(3) -0.2199(3) 0.82561(15) 0.0270(6) Uani 1.0 2 d .
C15 C 0.6939(3) 0.0222(3) 0.65803(15) 0.0279(6) Uani 1.0 2 d .
C16 C 0.2168(3) 0.0093(3) 0.40809(16) 0.0286(6) Uani 1.0 2 d .
C17 C 0.2597(3) -0.0033(3) 0.32342(17) 0.0325(6) Uani 1.0 2 d .
C18 C 0.6017(3) 0.1179(3) 0.90316(15) 0.0284(6) Uani 1.0 2 d .
C19 C 0.1590(3) 0.0440(3) 0.22991(17) 0.0352(6) Uani 1.0 2 d .
C20 C 0.0127(3) 0.0992(3) 0.21951(17) 0.0382(7) Uani 1.0 2 d .
C21 C 0.0695(3) 0.0644(3) 0.39694(18) 0.0381(7) Uani 1.0 2 d .
C22 C 0.2482(3) 0.2871(3) 0.62769(17) 0.0340(6) Uani 1.0 2 d .
C23 C 0.4393(3) -0.1261(3) 0.89155(16) 0.0313(6) Uani 1.0 2 d .
C24 C -0.0317(3) 0.1083(4) 0.30334(18) 0.0420(7) Uani 1.0 2 d .
C25 C 1.0952(3) 0.2434(4) 0.96847(18) 0.0386(6) Uani 1.0 2 d .
H3 H 0.3811 0.0981 0.9105 0.0325 Uiso 1.0 2 calc R
H4 H 0.2457 0.0278 0.7406 0.0315 Uiso 1.0 2 calc R
H6A H 0.2983 0.2353 0.5001 0.0345 Uiso 1.0 2 calc R
H6B H 0.4512 0.2589 0.5977 0.0345 Uiso 1.0 2 calc R
H7A H 0.3252 -0.2114 0.6875 0.0320 Uiso 1.0 2 calc R
H7B H 0.4919 -0.2293 0.6754 0.0320 Uiso 1.0 2 calc R
H8A H 0.9237 0.0088 0.6639 0.0378 Uiso 1.0 2 calc R
H8B H 0.8770 0.1781 0.6887 0.0378 Uiso 1.0 2 calc R
H10A H 0.3789 -0.4165 0.8236 0.0388 Uiso 1.0 2 calc R
H10B H 0.5478 -0.4204 0.9094 0.0388 Uiso 1.0 2 calc R
H10C H 0.5296 -0.4490 0.7941 0.0388 Uiso 1.0 2 calc R
H12A H 0.2531 0.2886 0.7750 0.0375 Uiso 1.0 2 calc R
H12B H 0.4225 0.3059 0.7672 0.0375 Uiso 1.0 2 calc R
H13A H 0.9187 -0.0798 0.8224 0.0386 Uiso 1.0 2 calc R
H13B H 1.0439 0.0558 0.8380 0.0386 Uiso 1.0 2 calc R
H14 H 0.6208 -0.1968 0.8478 0.0324 Uiso 1.0 2 calc R
H15A H 0.6419 0.0808 0.5953 0.0335 Uiso 1.0 2 calc R
H15B H 0.6853 -0.0886 0.6407 0.0335 Uiso 1.0 2 calc R
H17 H 0.3587 -0.0446 0.3296 0.0390 Uiso 1.0 2 calc R
H18A H 0.5935 0.2287 0.9167 0.0341 Uiso 1.0 2 calc R
H18B H 0.6676 0.0692 0.9670 0.0341 Uiso 1.0 2 calc R
H19 H 0.1906 0.0384 0.1727 0.0422 Uiso 1.0 2 calc R
H20 H -0.0568 0.1306 0.1553 0.0458 Uiso 1.0 2 calc R
H21 H 0.0382 0.0719 0.4542 0.0457 Uiso 1.0 2 calc R
H22A H 0.1406 0.2463 0.6013 0.0407 Uiso 1.0 2 calc R
H22B H 0.2439 0.3999 0.6171 0.0407 Uiso 1.0 2 calc R
H23A H 0.5011 -0.1456 0.9633 0.0375 Uiso 1.0 2 calc R
H23B H 0.3313 -0.1606 0.8795 0.0375 Uiso 1.0 2 calc R
H24 H -0.1326 0.1451 0.2965 0.0504 Uiso 1.0 2 calc R
H25A H 1.1389 0.1457 1.0004 0.0464 Uiso 1.0 2 calc R
H25B H 1.1312 0.3271 1.0176 0.0464 Uiso 1.0 2 calc R
H25C H 1.1293 0.2629 0.9111 0.0464 Uiso 1.0 2 calc R

loop_
_atom_site_aniso_label
_atom_site_aniso_U_11
_atom_site_aniso_U_22
_atom_site_aniso_U_33
_atom_site_aniso_U_12
_atom_site_aniso_U_13
_atom_site_aniso_U_23
O1 0.0341(10) 0.0384(10) 0.0320(9) -0.0077(8) 0.0112(8) -0.0087(8)
O2 0.0539(12) 0.0353(10) 0.0275(9) 0.0127(9) 0.0126(8) -0.0019(8)
N1 0.0243(10) 0.0258(11) 0.0230(9) -0.0010(9) 0.0084(8) 0.0015(8)
N2 0.0229(10) 0.0322(11) 0.0253(10) 0.0018(9) 0.0055(8) -0.0018(9)
C1 0.0246(12) 0.0224(12) 0.0256(11) 0.0020(10) 0.0098(9) 0.0030(9)
C2 0.0227(12) 0.0256(13) 0.0275(12) 0.0017(10) 0.0092(10) 0.0005(9)
C3 0.0256(12) 0.0335(14) 0.0255(12) 0.0003(11) 0.0132(10) -0.0040(10)
C4 0.0223(12) 0.0291(13) 0.0287(12) -0.0014(10) 0.0105(10) -0.0009(9)
C5 0.0226(12) 0.0280(13) 0.0201(11) -0.0001(10) 0.0080(9) -0.0022(9)
C6 0.0287(13) 0.0290(14) 0.0258(12) -0.0011(11) 0.0061(10) 0.0029(10)
C7 0.0253(12) 0.0281(13) 0.0263(12) -0.0042(10) 0.0086(9) -0.0019(10)
C8 0.0265(13) 0.0369(14) 0.0330(13) -0.0015(11) 0.0127(11) -0.0008(10)
C9 0.0269(13) 0.0319(14) 0.0263(12) -0.0008(11) 0.0105(10) 0.0001(10)
C10 0.0312(13) 0.0322(14) 0.0302(12) 0.0004(11) 0.0063(10) 0.0034(11)
C11 0.0302(13) 0.0353(14) 0.0218(11) -0.0039(11) 0.0077(10) 0.0001(10)
C12 0.0326(14) 0.0292(13) 0.0335(13) 0.0039(11) 0.0136(11) -0.0040(11)
C13 0.0246(13) 0.0382(15) 0.0344(13) 0.0008(11) 0.0113(10) -0.0022(12)
C14 0.0273(13) 0.0299(14) 0.0235(11) -0.0010(10) 0.0084(10) 0.0019(10)
C15 0.0274(13) 0.0334(14) 0.0238(11) -0.0022(11) 0.0099(10) -0.0014(10)
C16 0.0279(13) 0.0284(14) 0.0285(12) -0.0030(10) 0.0084(10) -0.0010(10)
C17 0.0309(14) 0.0353(15) 0.0313(13) 0.0011(12) 0.0109(11) -0.0004(11)
C18 0.0296(13) 0.0308(13) 0.0243(12) 0.0002(11) 0.0087(10) -0.0027(11)
C19 0.0369(14) 0.0424(15) 0.0261(12) -0.0007(12) 0.0109(11) 0.0025(11)
C20 0.0351(14) 0.0393(16) 0.0316(14) 0.0011(12) 0.0008(11) 0.0028(11)
C21 0.0279(13) 0.0542(18) 0.0328(13) 0.0019(12) 0.0115(11) -0.0044(12)
C22 0.0302(13) 0.0289(14) 0.0404(14) 0.0022(11) 0.0093(11) 0.0010(11)
C23 0.0308(14) 0.0384(16) 0.0252(12) -0.0070(11) 0.0106(10) 0.0006(10)
C24 0.0238(13) 0.0566(19) 0.0392(14) 0.0039(13) 0.0029(11) -0.0050(13)
C25 0.0270(13) 0.0545(17) 0.0301(13) -0.0059(13) 0.0045(10) -0.0065(12)

loop_
_atom_type_symbol
_atom_type_description
_atom_type_scat_dispersion_real
_atom_type_scat_dispersion_imag
_atom_type_scat_source
C C 0.0181 0.0091
;
International Tables for Crystallography
(1992, Vol. C, Tables 4.2.6.8 and 6.1.1.4)
;
H H 0.0000 0.0000
;
International Tables for Crystallography
(1992, Vol. C, Table 6.1.1.4)
;
O O 0.0492 0.0322
;
International Tables for Crystallography
(1992, Vol. C, Tables 4.2.6.8 and 6.1.1.4)
;
N N 0.0311 0.0180
;
International Tables for Crystallography
(1992, Vol. C, Tables 4.2.6.8 and 6.1.1.4)
;

loop_
_geom_angle_atom_site_label_1
_geom_angle_atom_site_label_2
_geom_angle_atom_site_label_3
_geom_angle
_geom_angle_publ_flag
C5 N1 C6 113.22(16) yes
C5 N1 C9 125.52(18) yes
C6 N1 C9 119.66(18) yes
C2 N2 C11 122.5(2) yes
C2 N2 C13 114.09(17) yes
C11 N2 C13 122.8(2) yes
C2 C1 C5 120.3(3) yes
C2 C1 C15 123.8(2) yes
C5 C1 C15 115.33(17) yes
N2 C2 C1 119.7(3) yes
N2 C2 C18 115.98(17) yes
C1 C2 C18 123.9(2) yes
C4 C3 C18 110.3(2) yes
C4 C3 C23 110.08(17) yes
C18 C3 C23 113.73(18) yes
C3 C4 C5 107.88(18) yes
C3 C4 C12 111.28(18) yes
C5 C4 C12 114.4(2) yes
N1 C5 C1 110.22(19) yes
N1 C5 C4 106.62(17) yes
N1 C5 C7 112.37(16) yes
C1 C5 C4 111.73(17) yes
C1 C5 C7 108.74(17) yes
C4 C5 C7 107.15(19) yes
N1 C6 C22 111.7(2) yes
C5 C7 C14 112.25(17) yes
C13 C8 C15 109.5(2) yes
O2 C9 N1 125.26(18) yes
O2 C9 C16 118.2(2) yes
N1 C9 C16 116.5(2) yes
O1 C11 N2 122.8(2) yes
O1 C11 C25 119.6(2) yes
N2 C11 C25 117.7(3) yes
C4 C12 C22 112.22(19) yes
N2 C13 C8 109.10(19) yes
C7 C14 C10 110.44(17) yes
C7 C14 C23 112.11(18) yes
C10 C14 C23 111.3(2) yes
C1 C15 C8 112.87(18) yes
C9 C16 C17 118.6(3) yes
C9 C16 C21 122.2(3) yes
C17 C16 C21 119.0(2) yes
C16 C17 C19 120.3(3) yes
C2 C18 C3 114.31(17) yes
C17 C19 C20 120.3(3) yes
C19 C20 C24 119.4(2) yes
C16 C21 C24 120.5(3) yes
C6 C22 C12 108.34(19) yes
C3 C23 C14 112.5(2) yes
C20 C24 C21 120.4(3) yes
C4 C3 H3 107.487 no
C18 C3 H3 107.486 no
C23 C3 H3 107.491 no
C3 C4 H4 107.672 no
C5 C4 H4 107.678 no
C12 C4 H4 107.678 no
N1 C6 H6A 109.285 no
N1 C6 H6B 109.284 no
C22 C6 H6A 109.282 no
C22 C6 H6B 109.285 no
H6A C6 H6B 107.950 no
C5 C7 H7A 109.152 no
C5 C7 H7B 109.158 no
C14 C7 H7A 109.155 no
C14 C7 H7B 109.153 no
H7A C7 H7B 107.873 no
C13 C8 H8A 109.775 no
C13 C8 H8B 109.773 no
C15 C8 H8A 109.770 no
C15 C8 H8B 109.769 no
H8A C8 H8B 108.236 no
C14 C10 H10A 109.468 no
C14 C10 H10B 109.469 no
C14 C10 H10C 109.476 no
H10A C10 H10B 109.473 no
H10A C10 H10C 109.472 no
H10B C10 H10C 109.469 no
C4 C12 H12A 109.163 no
C4 C12 H12B 109.165 no
C22 C12 H12A 109.157 no
C22 C12 H12B 109.158 no
H12A C12 H12B 107.878 no
N2 C13 H13A 109.869 no
N2 C13 H13B 109.864 no
C8 C13 H13A 109.856 no
C8 C13 H13B 109.854 no
H13A C13 H13B 108.286 no
C7 C14 H14 107.599 no
C10 C14 H14 107.599 no
C23 C14 H14 107.599 no
C1 C15 H15A 109.013 no
C1 C15 H15B 109.012 no
C8 C15 H15A 109.008 no
C8 C15 H15B 109.012 no
H15A C15 H15B 107.801 no
C16 C17 H17 119.829 no
C19 C17 H17 119.837 no
C2 C18 H18A 108.675 no
C2 C18 H18B 108.681 no
C3 C18 H18A 108.684 no
C3 C18 H18B 108.682 no
H18A C18 H18B 107.614 no
C17 C19 H19 119.866 no
C20 C19 H19 119.863 no
C19 C20 H20 120.283 no
C24 C20 H20 120.275 no
C16 C21 H21 119.760 no
C24 C21 H21 119.755 no
C6 C22 H22A 110.025 no
C6 C22 H22B 110.023 no
C12 C22 H22A 110.037 no
C12 C22 H22B 110.031 no
H22A C22 H22B 108.386 no
C3 C23 H23A 109.091 no
C3 C23 H23B 109.092 no
C14 C23 H23A 109.087 no
C14 C23 H23B 109.092 no
H23A C23 H23B 107.836 no
C20 C24 H24 119.780 no
C21 C24 H24 119.784 no
C11 C25 H25A 109.471 no
C11 C25 H25B 109.471 no
C11 C25 H25C 109.469 no
H25A C25 H25B 109.469 no
H25A C25 H25C 109.474 no
H25B C25 H25C 109.473 no

loop_
_geom_bond_atom_site_label_1
_geom_bond_atom_site_label_2
_geom_bond_distance
_geom_bond_publ_flag
O1 C11 1.233(4) yes
O2 C9 1.223(3) yes
N1 C5 1.500(3) yes
N1 C6 1.475(3) yes
N1 C9 1.371(3) yes
N2 C2 1.444(3) yes
N2 C11 1.364(3) yes
N2 C13 1.471(4) yes
C1 C2 1.336(3) yes
C1 C5 1.536(3) yes
C1 C15 1.516(4) yes
C2 C18 1.513(4) yes
C3 C4 1.533(3) yes
C3 C18 1.532(4) yes
C3 C23 1.527(4) yes
C4 C5 1.552(4) yes
C4 C12 1.525(4) yes
C5 C7 1.557(4) yes
C6 C22 1.508(4) yes
C7 C14 1.534(3) yes
C8 C13 1.512(3) yes
C8 C15 1.526(3) yes
C9 C16 1.510(3) yes
C10 C14 1.522(4) yes
C11 C25 1.512(4) yes
C12 C22 1.520(3) yes
C14 C23 1.522(4) yes
C16 C17 1.388(4) yes
C16 C21 1.387(4) yes
C17 C19 1.386(3) yes
C19 C20 1.382(4) yes
C20 C24 1.382(4) yes
C21 C24 1.380(3) yes
C3 H3 1.000 no
C4 H4 1.000 no
C6 H6A 0.990 no
C6 H6B 0.990 no
C7 H7A 0.990 no
C7 H7B 0.990 no
C8 H8A 0.990 no
C8 H8B 0.990 no
C10 H10A 0.980 no
C10 H10B 0.980 no
C10 H10C 0.980 no
C12 H12A 0.990 no
C12 H12B 0.990 no
C13 H13A 0.990 no
C13 H13B 0.990 no
C14 H14 1.000 no
C15 H15A 0.990 no
C15 H15B 0.990 no
C17 H17 0.950 no
C18 H18A 0.990 no
C18 H18B 0.990 no
C19 H19 0.950 no
C20 H20 0.950 no
C21 H21 0.950 no
C22 H22A 0.990 no
C22 H22B 0.990 no
C23 H23A 0.990 no
C23 H23B 0.990 no
C24 H24 0.950 no
C25 H25A 0.980 no
C25 H25B 0.980 no
C25 H25C 0.980 no

loop_
_geom_contact_atom_site_label_1
_geom_contact_atom_site_label_2
_geom_contact_distance
_geom_contact_publ_flag
_geom_contact_site_symmetry_2
O1 C2 2.813(3) no .
O1 C18 2.781(3) no .
O2 C5 2.963(3) no .
O2 C6 3.583(3) no .
O2 C7 2.749(3) no .
O2 C15 3.413(3) no .
O2 C17 2.920(3) no .
O2 C21 3.460(3) no .
N1 C12 2.881(4) no .
N1 C15 2.897(3) no .
N1 C17 3.569(3) no .
N1 C21 3.062(3) no .
N2 C15 2.895(3) no .
C1 C3 2.913(4) no .
C1 C6 3.014(3) no .
C1 C9 3.450(3) no .
C1 C12 3.185(4) no .
C1 C13 2.765(3) no .
C1 C14 3.024(4) no .
C1 C23 3.526(4) no .
C2 C4 2.859(4) no .
C2 C7 3.309(3) no .
C2 C8 2.869(4) no .
C2 C12 3.353(4) no .
C2 C14 3.216(4) no .
C2 C23 3.332(4) no .
C3 C7 2.934(4) no .
C4 C6 2.864(4) no .
C4 C14 2.959(3) no .
C5 C18 2.956(3) no .
C5 C22 3.005(4) no .
C5 C23 2.966(4) no .
C6 C15 3.423(4) no .
C6 C16 2.841(3) no .
C6 C21 3.146(3) no .
C7 C9 2.944(3) no .
C7 C15 3.244(4) no .
C8 C11 3.471(4) no .
C9 C15 3.358(3) no .
C9 C22 3.589(4) no .
C11 C18 2.974(4) no .
C12 C18 3.023(3) no .
C13 C25 2.877(4) no .
C14 C18 3.148(4) no .
C16 C20 2.784(3) no .
C17 C24 2.760(4) no .
C19 C21 2.761(4) no .
O1 C13 3.583(3) no 2_757
O1 C19 3.320(3) no 2_656
O2 C6 3.265(4) no 2_646
O2 C15 3.410(3) no 2_646
C6 O2 3.265(4) no 2_656
C10 C12 3.534(4) no 1_545
C11 C19 3.436(4) no 2_656
C12 C10 3.534(4) no 1_565
C13 O1 3.583(3) no 2_747
C15 O2 3.410(3) no 2_656
C19 O1 3.320(3) no 2_646
C19 C11 3.436(4) no 2_646
O1 H18A 2.3374 no .
O1 H18B 2.7845 no .
O1 H25A 2.9986 no .
O1 H25B 2.4513 no .
O1 H25C 2.9951 no .
O2 H7A 2.7326 no .
O2 H7B 2.2463 no .
O2 H15A 3.2297 no .
O2 H15B 2.8896 no .
O2 H17 2.7588 no .
N1 H4 2.6830 no .
N1 H7A 2.7008 no .
N1 H7B 2.7678 no .
N1 H12B 3.2843 no .
N1 H15A 2.5924 no .
N1 H15B 3.0620 no .
N1 H21 2.8924 no .
N1 H22A 2.6954 no .
N1 H22B 3.3192 no .
N2 H8A 3.2877 no .
N2 H8B 2.6221 no .
N2 H14 3.4362 no .
N2 H15B 3.5077 no .
N2 H18A 2.8395 no .
N2 H18B 2.6026 no .
N2 H25A 2.6970 no .
N2 H25B 3.2641 no .
N2 H25C 2.7088 no .
C1 H4 3.3920 no .
C1 H6B 2.6476 no .
C1 H7A 3.3686 no .
C1 H7B 2.6872 no .
C1 H8A 3.3490 no .
C1 H8B 2.9241 no .
C1 H12B 2.9401 no .
C1 H13A 2.9028 no .
C1 H14 2.7010 no .
C1 H18A 3.0784 no .
C1 H18B 3.1849 no .
C2 H3 3.3572 no .
C2 H6B 3.4707 no .
C2 H8B 3.1385 no .
C2 H12B 2.8490 no .
C2 H13A 2.6969 no .
C2 H13B 3.2868 no .
C2 H14 2.6890 no .
C2 H15A 3.1643 no .
C2 H15B 3.1109 no .
C3 H7A 3.3091 no .
C3 H12A 2.7485 no .
C3 H12B 2.6652 no .
C3 H14 2.7806 no .
C4 H6B 3.1598 no .
C4 H7A 2.6974 no .
C4 H7B 3.3651 no .
C4 H14 3.3632 no .
C4 H18A 2.8627 no .
C4 H18B 3.3440 no .
C4 H22A 2.7916 no .
C4 H22B 3.3759 no .
C4 H23A 3.3600 no .
C4 H23B 2.7310 no .
C5 H3 3.3533 no .
C5 H6A 3.3269 no .
C5 H6B 2.6674 no .
C5 H12A 3.4211 no .
C5 H12B 2.8548 no .
C5 H14 2.7919 no .
C5 H15A 2.7978 no .
C5 H15B 2.7460 no .
C5 H18A 3.5395 no .
C5 H22A 3.3626 no .
C5 H23B 3.3753 no .
C6 H4 3.2474 no .
C6 H12A 3.3114 no .
C6 H12B 2.7059 no .
C6 H15A 2.8638 no .
C6 H21 2.9959 no .
C7 H4 2.5942 no .
C7 H10A 2.7556 no .
C7 H10B 3.3527 no .
C7 H10C 2.6434 no .
C7 H15B 2.9259 no .
C7 H23A 3.3753 no .
C7 H23B 2.8182 no .
C8 H25C 3.5575 no .
C9 H6A 2.4993 no .
C9 H6B 3.0281 no .
C9 H7A 2.9053 no .
C9 H7B 2.7986 no .
C9 H15A 2.9489 no .
C9 H15B 3.1850 no .
C9 H17 2.6322 no .
C9 H21 2.7025 no .
C9 H22A 3.5919 no .
C10 H7A 2.6620 no .
C10 H7B 2.7219 no .
C10 H23A 2.7430 no .
C10 H23B 2.6491 no .
C11 H8B 3.3613 no .
C11 H13A 3.1443 no .
C11 H13B 2.5583 no .
C11 H18A 2.9170 no .
C11 H18B 2.9054 no .
C12 H3 2.6447 no .
C12 H6A 3.3169 no .
C12 H6B 2.6580 no .
C12 H18A 2.8594 no .
C13 H15A 3.3036 no .
C13 H15B 2.8638 no .
C13 H25A 2.8680 no .
C13 H25C 2.7489 no .
C14 H3 3.3708 no .
C14 H4 3.1304 no .
C14 H18B 3.2293 no .
C15 H6B 2.9298 no .
C15 H7B 2.9283 no .
C15 H13A 2.6643 no .
C15 H13B 3.3420 no .
C15 H14 3.5379 no .
C16 H6A 2.3308 no .
C16 H6B 3.5361 no .
C16 H19 3.2620 no .
C16 H24 3.2577 no .
C17 H6A 3.1707 no .
C17 H20 3.2592 no .
C17 H21 3.2506 no .
C18 H4 3.3642 no .
C18 H12A 3.4143 no .
C18 H12B 2.6206 no .
C18 H14 2.8665 no .
C18 H23A 2.7127 no .
C18 H23B 3.3948 no .
C19 H24 3.2454 no .
C20 H17 3.2558 no .
C20 H21 3.2525 no .
C21 H6A 2.5692 no .
C21 H17 3.2506 no .
C21 H20 3.2552 no .
C21 H22A 3.1565 no .
C22 H4 2.7666 no .
C22 H21 3.1524 no .
C23 H4 2.6185 no .
C23 H7A 2.8059 no .
C23 H7B 3.3753 no .
C23 H10A 2.6881 no .
C23 H10B 2.7230 no .
C23 H10C 3.3539 no .
C23 H18A 3.3585 no .
C23 H18B 2.6150 no .
C24 H6A 3.5005 no .
C24 H19 3.2460 no .
C25 H13A 3.5281 no .
C25 H13B 2.3829 no .
H3 H4 2.3679 no .
H3 H12A 2.4944 no .
H3 H12B 2.8364 no .
H3 H18A 2.2278 no .
H3 H18B 2.4760 no .
H3 H23A 2.3835 no .
H3 H23B 2.3048 no .
H4 H7A 2.4073 no .
H4 H7B 3.5160 no .
H4 H12A 2.3141 no .
H4 H12B 2.8601 no .
H4 H22A 2.6642 no .
H4 H23A 3.5410 no .
H4 H23B 2.4654 no .
H6A H12B 3.5975 no .
H6A H15A 3.2512 no .
H6A H21 2.6529 no .
H6A H22A 2.3612 no .
H6A H22B 2.3668 no .
H6B H12A 3.5778 no .
H6B H12B 2.5322 no .
H6B H15A 2.3428 no .
H6B H22A 2.8640 no .
H6B H22B 2.3534 no .
H7A H10A 2.5434 no .
H7A H10B 3.5857 no .
H7A H10C 2.8424 no .
H7A H14 2.8672 no .
H7A H23B 2.7322 no .
H7B H10A 3.1009 no .
H7B H10B 3.5760 no .
H7B H10C 2.4855 no .
H7B H14 2.3269 no .
H7B H15A 3.3930 no .
H7B H15B 2.3408 no .
H8A H13A 2.3846 no .
H8A H13B 2.3576 no .
H8A H15A 2.5011 no .
H8A H15B 2.2571 no .
H8B H13A 2.8699 no .
H8B H13B 2.3837 no .
H8B H15A 2.2626 no .
H8B H15B 2.8434 no .
H8B H25C 3.2748 no .
H10A H14 2.8539 no .
H10A H23A 3.0264 no .
H10A H23B 2.4491 no .
H10B H14 2.3206 no .
H10B H23A 2.5868 no .
H10B H23B 2.9367 no .
H10C H14 2.3744 no .
H10C H23B 3.5445 no .
H12A H18A 3.1088 no .
H12A H22A 2.3395 no .
H12A H22B 2.4078 no .
H12B H18A 2.2525 no .
H12B H18B 3.5844 no .
H12B H22A 2.8683 no .
H12B H22B 2.3308 no .
H13A H14 3.0476 no .
H13A H15B 2.7130 no .
H13A H25A 3.2732 no .
H13A H25C 3.5325 no .
H13B H25A 2.2909 no .
H13B H25B 3.3513 no .
H13B H25C 2.0869 no .
H14 H15B 3.3185 no .
H14 H18B 2.8045 no .
H14 H23A 2.3046 no .
H14 H23B 2.8558 no .
H17 H19 2.3320 no .
H18A H23A 3.4810 no .
H18B H23A 2.3986 no .
H18B H23B 3.5147 no .
H19 H20 2.3343 no .
H20 H24 2.3331 no .
H21 H22A 2.4795 no .
H21 H24 2.3235 no .
O1 H10B 3.3767 no 1_565
O1 H13A 3.1375 no 2_757
O1 H13B 3.2832 no 2_757
O1 H19 2.6073 no 2_656
O1 H20 3.0515 no 1_656
O1 H23B 3.1615 no 2_657
O1 H25A 2.8042 no 2_757
O2 H6A 3.0970 no 2_646
O2 H6B 2.5808 no 2_646
O2 H8B 3.2076 no 2_646
O2 H15A 2.5160 no 2_646
N2 H25B 3.0424 no 2_747
C2 H25B 3.2947 no 2_747
C3 H10B 3.0799 no 2_657
C3 H13B 3.4828 no 1_455
C3 H23A 3.4737 no 2_657
C4 H13B 3.3626 no 1_455
C6 H15B 3.4041 no 2_656
C6 H17 3.3259 no 2_656
C7 H24 3.1330 no 2_546
C8 H4 3.3414 no 1_655
C9 H6B 3.3442 no 2_646
C9 H15A 3.5673 no 2_646
C10 H3 3.3178 no 2_647
C10 H12A 3.4428 no 1_545
C10 H12B 2.8084 no 1_545
C10 H17 3.4245 no 2_646
C10 H18A 3.5015 no 1_545
C10 H18B 3.5210 no 2_647
C10 H19 3.0567 no 2_646
C10 H23A 3.5329 no 2_647
C10 H24 3.1779 no 2_546
C10 H25A 3.3874 no 2_747
C11 H19 3.0186 no 2_656
C11 H20 3.2203 no 1_656
C12 H10A 3.1015 no 1_565
C12 H10C 3.1617 no 1_565
C12 H25C 3.4631 no 1_455
C13 H4 3.3581 no 1_655
C13 H25B 3.2087 no 2_747
C14 H19 3.4697 no 2_646
C14 H24 3.4634 no 2_546
C14 H25A 3.5206 no 2_747
C14 H25B 3.3110 no 2_747
C15 H6A 3.3662 no 2_646
C16 H8B 3.1746 no 2_646
C17 H6B 3.2355 no 2_646
C17 H7B 3.2898 no 2_656
C17 H8B 3.0187 no 2_646
C17 H10C 2.9882 no 2_656
C18 H10B 3.3954 no 2_657
C18 H23A 3.1482 no 2_657
C18 H23B 3.4953 no 2_657
C18 H25B 3.4237 no 2_747
C19 H7B 3.5953 no 2_656
C19 H8B 3.4361 no 2_646
C19 H10C 2.9872 no 2_656
C19 H13A 3.3731 no 2_656
C19 H14 3.4475 no 2_656
C19 H25A 3.3064 no 1_454
C20 H10A 3.4244 no 2_556
C20 H13A 2.9642 no 2_656
C20 H25C 3.4604 no 2_646
C21 H22A 3.3731 no 2_546
C21 H22B 3.1508 no 2_546
C22 H21 3.4979 no 2_556
C22 H24 3.5685 no 2_556
C23 H10B 3.3014 no 2_657
C23 H18A 3.0978 no 2_647
C24 H7A 3.1525 no 2_556
C24 H10A 3.0678 no 2_556
C24 H12A 3.3906 no 2_546
C24 H13A 3.5853 no 2_656
C24 H22B 3.1369 no 2_546
C25 H3 3.2580 no 1_655
C25 H10B 3.4318 no 2_757
C25 H12A 3.5319 no 1_655
C25 H13A 3.3742 no 2_757
C25 H14 3.0148 no 2_757
C25 H18B 3.4911 no 2_757
C25 H19 3.2441 no 1_656
C25 H20 3.5255 no 1_656
H3 C10 3.3178 no 2_657
H3 C25 3.2580 no 1_455
H3 H10B 2.4049 no 2_657
H3 H13B 2.9187 no 1_455
H3 H23A 2.8236 no 2_657
H3 H25A 2.9430 no 1_455
H3 H25C 2.7167 no 1_455
H4 C8 3.3414 no 1_455
H4 C13 3.3581 no 1_455
H4 H8A 2.7707 no 1_455
H4 H8B 3.4532 no 1_455
H4 H13B 2.6719 no 1_455
H4 H24 3.4688 no 2_546
H4 H25C 3.5923 no 1_455
H6A O2 3.0970 no 2_656
H6A C15 3.3662 no 2_656
H6A H8A 3.4479 no 2_656
H6A H15A 3.4127 no 2_656
H6A H15B 2.5560 no 2_656
H6B O2 2.5808 no 2_656
H6B C9 3.3442 no 2_656
H6B C17 3.2355 no 2_656
H6B H15B 3.4278 no 2_656
H6B H17 2.3996 no 2_656
H7A C24 3.1525 no 2_546
H7A H22B 3.5272 no 1_545
H7A H24 2.2355 no 2_546
H7B C17 3.2898 no 2_646
H7B C19 3.5953 no 2_646
H7B H17 3.0753 no 2_646
H7B H19 3.5781 no 2_646
H8A H4 2.7707 no 1_655
H8A H6A 3.4479 no 2_646
H8A H21 3.5141 no 1_655
H8A H22A 3.1950 no 1_655
H8B O2 3.2076 no 2_656
H8B C16 3.1746 no 2_656
H8B C17 3.0187 no 2_656
H8B C19 3.4361 no 2_656
H8B H4 3.4532 no 1_655
H8B H12A 3.3697 no 1_655
H8B H17 3.1849 no 2_656
H8B H22A 3.1272 no 1_655
H10A C12 3.1015 no 1_545
H10A C20 3.4244 no 2_546
H10A C24 3.0678 no 2_546
H10A H12A 2.7959 no 1_545
H10A H12B 2.6154 no 1_545
H10A H18B 3.1354 no 2_647
H10A H20 3.0925 no 2_546
H10A H22B 3.1772 no 1_545
H10A H23A 3.4560 no 2_647
H10A H24 2.3655 no 2_546
H10B O1 3.3767 no 1_545
H10B C3 3.0799 no 2_647
H10B C18 3.3954 no 2_647
H10B C23 3.3014 no 2_647
H10B C25 3.4318 no 2_747
H10B H3 2.4049 no 2_647
H10B H12B 3.0687 no 1_545
H10B H18A 3.0749 no 1_545
H10B H18A 3.4067 no 2_647
H10B H18B 3.0569 no 2_647
H10B H19 3.0246 no 2_646
H10B H23A 2.7980 no 2_647
H10B H23B 3.4922 no 2_647
H10B H25A 2.7650 no 2_747
H10B H25B 3.4964 no 2_747
H10B H25C 3.5365 no 2_747
H10C C12 3.1617 no 1_545
H10C C17 2.9882 no 2_646
H10C C19 2.9872 no 2_646
H10C H12A 3.3479 no 1_545
H10C H12B 2.3202 no 1_545
H10C H17 2.4569 no 2_646
H10C H18A 3.2385 no 1_545
H10C H19 2.4416 no 2_646
H10C H22B 3.2063 no 1_545
H10C H24 3.5058 no 2_546
H10C H25A 3.4943 no 2_747
H12A C10 3.4428 no 1_565
H12A C24 3.3906 no 2_556
H12A C25 3.5319 no 1_455
H12A H8B 3.3697 no 1_455
H12A H10A 2.7959 no 1_565
H12A H10C 3.3479 no 1_565
H12A H13B 3.1208 no 1_455
H12A H24 3.3256 no 2_556
H12A H25C 2.5597 no 1_455
H12B C10 2.8084 no 1_565
H12B H10A 2.6154 no 1_565
H12B H10B 3.0687 no 1_565
H12B H10C 2.3202 no 1_565
H12B H17 3.0785 no 2_656
H13A O1 3.1375 no 2_747
H13A C19 3.3731 no 2_646
H13A C20 2.9642 no 2_646
H13A C24 3.5853 no 2_646
H13A C25 3.3742 no 2_747
H13A H19 3.4732 no 2_646
H13A H20 2.7849 no 2_646
H13A H25B 2.5889 no 2_747
H13B O1 3.2832 no 2_747
H13B C3 3.4828 no 1_655
H13B C4 3.3626 no 1_655
H13B H3 2.9187 no 1_655
H13B H4 2.6719 no 1_655
H13B H12A 3.1208 no 1_655
H13B H23B 3.1200 no 1_655
H14 C19 3.4475 no 2_646
H14 C25 3.0148 no 2_747
H14 H19 2.9506 no 2_646
H14 H25A 2.8356 no 2_747
H14 H25B 2.4125 no 2_747
H14 H25C 3.3999 no 2_747
H15A O2 2.5160 no 2_656
H15A C9 3.5673 no 2_656
H15A H6A 3.4127 no 2_646
H15A H17 3.4244 no 2_656
H15B C6 3.4041 no 2_646
H15B H6A 2.5560 no 2_646
H15B H6B 3.4278 no 2_646
H17 C6 3.3259 no 2_646
H17 C10 3.4245 no 2_656
H17 H6B 2.3996 no 2_646
H17 H7B 3.0753 no 2_656
H17 H8B 3.1849 no 2_646
H17 H10C 2.4569 no 2_656
H17 H12B 3.0785 no 2_646
H17 H15A 3.4244 no 2_646
H17 H22B 3.4840 no 2_646
H18A C10 3.5015 no 1_565
H18A C23 3.0978 no 2_657
H18A H10B 3.0749 no 1_565
H18A H10B 3.4067 no 2_657
H18A H10C 3.2385 no 1_565
H18A H23A 2.4170 no 2_657
H18A H23B 2.8850 no 2_657
H18B C10 3.5210 no 2_657
H18B C25 3.4911 no 2_747
H18B H10A 3.1354 no 2_657
H18B H10B 3.0569 no 2_657
H18B H20 3.0123 no 1_656
H18B H23A 3.2495 no 2_657
H18B H23B 3.1954 no 2_657
H18B H25B 2.7554 no 2_747
H18B H25C 3.3594 no 2_747
H19 O1 2.6073 no 2_646
H19 C10 3.0567 no 2_656
H19 C11 3.0186 no 2_646
H19 C14 3.4697 no 2_656
H19 C25 3.2441 no 1_454
H19 H7B 3.5781 no 2_656
H19 H10B 3.0246 no 2_656
H19 H10C 2.4416 no 2_656
H19 H13A 3.4732 no 2_656
H19 H14 2.9506 no 2_656
H19 H25A 2.4958 no 1_454
H19 H25B 3.2507 no 1_454
H20 O1 3.0515 no 1_454
H20 C11 3.2203 no 1_454
H20 C25 3.5255 no 1_454
H20 H10A 3.0925 no 2_556
H20 H13A 2.7849 no 2_656
H20 H18B 3.0123 no 1_454
H20 H23B 2.9989 no 2_556
H20 H25A 3.2796 no 1_454
H20 H25B 3.4633 no 1_454
H20 H25B 3.4990 no 2_646
H20 H25C 3.3319 no 2_646
H21 C22 3.4979 no 2_546
H21 H8A 3.5141 no 1_455
H21 H22A 3.2265 no 2_546
H21 H22B 2.8490 no 2_546
H22A C21 3.3731 no 2_556
H22A H8A 3.1950 no 1_455
H22A H8B 3.1272 no 1_455
H22A H21 3.2265 no 2_556
H22B C21 3.1508 no 2_556
H22B C24 3.1369 no 2_556
H22B H7A 3.5272 no 1_565
H22B H10A 3.1772 no 1_565
H22B H10C 3.2063 no 1_565
H22B H17 3.4840 no 2_656
H22B H21 2.8490 no 2_556
H22B H24 2.8172 no 2_556
H23A C3 3.4737 no 2_647
H23A C10 3.5329 no 2_657
H23A C18 3.1482 no 2_647
H23A H3 2.8236 no 2_647
H23A H10A 3.4560 no 2_657
H23A H10B 2.7980 no 2_657
H23A H18A 2.4170 no 2_647
H23A H18B 3.2495 no 2_647
H23A H25B 3.2920 no 2_747
H23A H25C 3.3261 no 2_747
H23B O1 3.1615 no 2_647
H23B C18 3.4953 no 2_647
H23B H10B 3.4922 no 2_657
H23B H13B 3.1200 no 1_455
H23B H18A 2.8850 no 2_647
H23B H18B 3.1954 no 2_647
H23B H20 2.9989 no 2_546
H23B H24 3.0346 no 2_546
H24 C7 3.1330 no 2_556
H24 C10 3.1779 no 2_556
H24 C14 3.4634 no 2_556
H24 C22 3.5685 no 2_546
H24 H4 3.4688 no 2_556
H24 H7A 2.2355 no 2_556
H24 H10A 2.3655 no 2_556
H24 H10C 3.5058 no 2_556
H24 H12A 3.3256 no 2_546
H24 H22B 2.8172 no 2_546
H24 H23B 3.0346 no 2_556
H25A O1 2.8042 no 2_747
H25A C10 3.3874 no 2_757
H25A C14 3.5206 no 2_757
H25A C19 3.3064 no 1_656
H25A H3 2.9430 no 1_655
H25A H10B 2.7650 no 2_757
H25A H10C 3.4943 no 2_757
H25A H14 2.8356 no 2_757
H25A H19 2.4958 no 1_656
H25A H20 3.2796 no 1_656
H25B N2 3.0424 no 2_757
H25B C2 3.2947 no 2_757
H25B C13 3.2087 no 2_757
H25B C14 3.3110 no 2_757
H25B C18 3.4237 no 2_757
H25B H10B 3.4964 no 2_757
H25B H13A 2.5889 no 2_757
H25B H14 2.4125 no 2_757
H25B H18B 2.7554 no 2_757
H25B H19 3.2507 no 1_656
H25B H20 3.4633 no 1_656
H25B H20 3.4990 no 2_656
H25B H23A 3.2920 no 2_757
H25C C12 3.4631 no 1_655
H25C C20 3.4604 no 2_656
H25C H3 2.7167 no 1_655
H25C H4 3.5923 no 1_655
H25C H10B 3.5365 no 2_757
H25C H12A 2.5597 no 1_655
H25C H14 3.3999 no 2_757
H25C H18B 3.3594 no 2_757
H25C H20 3.3319 no 2_656
H25C H23A 3.3261 no 2_757

loop_
_geom_torsion_atom_site_label_1
_geom_torsion_atom_site_label_2
_geom_torsion_atom_site_label_3
_geom_torsion_atom_site_label_4
_geom_torsion
_geom_torsion_publ_flag
C5 N1 C6 C22 -63.6(2) no
C6 N1 C5 C1 -65.0(3) no
C6 N1 C5 C4 56.5(3) no
C6 N1 C5 C7 173.59(17) no
C5 N1 C9 O2 -9.9(4) no
C5 N1 C9 C16 168.78(18) no
C9 N1 C5 C1 100.5(3) no
C9 N1 C5 C4 -138.1(2) no
C9 N1 C5 C7 -21.0(3) no
C6 N1 C9 O2 154.7(3) no
C6 N1 C9 C16 -26.6(3) no
C9 N1 C6 C22 130.0(2) no
C2 N2 C11 O1 -1.6(4) no
C2 N2 C11 C25 177.80(17) no
C11 N2 C2 C1 146.7(2) no
C11 N2 C2 C18 -40.2(3) no
C2 N2 C13 C8 56.5(3) no
C13 N2 C2 C1 -24.6(3) no
C13 N2 C2 C18 148.51(17) no
C11 N2 C13 C8 -114.7(2) no
C13 N2 C11 O1 169.0(2) no
C13 N2 C11 C25 -11.7(3) no
C2 C1 C5 N1 144.64(19) no
C2 C1 C5 C4 26.3(3) no
C2 C1 C5 C7 -91.8(3) no
C5 C1 C2 N2 168.83(17) no
C5 C1 C2 C18 -3.7(3) no
C2 C1 C15 C8 -5.4(3) no
C15 C1 C2 N2 -1.6(4) no
C15 C1 C2 C18 -174.12(18) no
C5 C1 C15 C8 -176.29(16) no
C15 C1 C5 N1 -44.1(3) no
C15 C1 C5 C4 -162.48(16) no
C15 C1 C5 C7 79.5(2) no
N2 C2 C18 C3 -161.90(16) no
C1 C2 C18 C3 10.8(3) no
C4 C3 C18 C2 -40.6(3) no
C18 C3 C4 C5 62.4(3) no
C18 C3 C4 C12 -63.9(3) no
C4 C3 C23 C14 56.3(3) no
C23 C3 C4 C5 -63.9(3) no
C23 C3 C4 C12 169.83(19) no
C18 C3 C23 C14 -68.1(2) no
C23 C3 C18 C2 83.7(3) no
C3 C4 C5 N1 -175.37(16) no
C3 C4 C5 C1 -54.9(3) no
C3 C4 C5 C7 64.11(19) no
C3 C4 C12 C22 174.34(19) no
C5 C4 C12 C22 51.8(3) no
C12 C4 C5 N1 -51.0(2) no
C12 C4 C5 C1 69.51(19) no
C12 C4 C5 C7 -171.48(14) no
N1 C5 C7 C14 -175.27(17) no
C1 C5 C7 C14 62.4(3) no
C4 C5 C7 C14 -58.5(2) no
N1 C6 C22 C12 58.5(2) no
C5 C7 C14 C10 175.94(17) no
C5 C7 C14 C23 51.2(3) no
C13 C8 C15 C1 36.5(3) no
C15 C8 C13 N2 -61.9(3) no
O2 C9 C16 C17 -49.7(4) no
O2 C9 C16 C21 124.6(3) no
N1 C9 C16 C17 131.5(3) no
N1 C9 C16 C21 -54.1(3) no
C4 C12 C22 C6 -52.7(3) no
C7 C14 C23 C3 -49.3(3) no
C10 C14 C23 C3 -173.59(14) no
C9 C16 C17 C19 176.96(18) no
C9 C16 C21 C24 -175.4(2) no
C17 C16 C21 C24 -1.1(4) no
C21 C16 C17 C19 2.4(4) no
C16 C17 C19 C20 -2.3(4) no
C17 C19 C20 C24 0.7(4) no
C19 C20 C24 C21 0.7(4) no
C16 C21 C24 C20 -0.5(4) no
